data_2013203
loop_
_publ_author_name
'Yahyaoui, Samia'
'Ben Hassen, Rached'
'Pet\<r\'i\<cek, Vaclav'
'Du\<sek, Michal'
'Ben Salah, Abdelhamid'

_publ_section_title
;
 Strontium hexabromodicadmate(II) octahydrate
;
_journal_issue 3
_journal_name_full 'Acta Crystallographica Section C'
_journal_page_first i24
_journal_page_last i26
_journal_paper_doi 10.1107/S0108270103002221
_journal_volume 59
_journal_year 2003
_chemical_formula_iupac 'Sr Cd2 Br6 , 8H2 O'
_chemical_formula_moiety 'Sr Cd2 Br6 , 8H2 O'
_chemical_formula_sum 'Br6 Cd2 H16 O8 Sr'
_chemical_formula_weight 936.01
_chemical_name_systematic
;
Strontium hexabromodicadmate(II) octahydrate
;
_space_group_IT_number 18
_symmetry_cell_setting orthorhombic
_symmetry_space_group_name_Hall 'P 2 2ab'
_symmetry_space_group_name_H-M 'P 21 21 2'
_atom_sites_solution_hydrogens geom
_atom_sites_solution_primary direct
_atom_sites_solution_secondary difmap
_cell_angle_alpha 90
_cell_angle_beta 90
_cell_angle_gamma 90
_cell_formula_units_Z 2
_cell_length_a 25.247(2)
_cell_length_b 4.0827(10)
_cell_length_c 8.764(2)
_cell_measurement_reflns_used 20
_cell_measurement_temperature 293(2)
_cell_measurement_theta_max 11
_cell_measurement_theta_min 2
_cell_volume 903.4(3)
_computing_cell_refinement 'Please provide missing information'
_computing_data_collection 'Please provide missing information'
_computing_data_reduction 'JANA2000 (Pet\<r\'i\<cek & Du\<sek, 2000)'
_computing_molecular_graphics 'DIAMOND (Pennington, 1999)'
_computing_publication_material 'WinGX (Farrugia, 1999)'
_computing_structure_refinement 'SHELXL97 (Sheldrick, 1997)'
_computing_structure_solution 'SHELXS97 (Sheldrick, 1997)'
_diffrn_ambient_temperature 293(2)
_diffrn_measured_fraction_theta_full 1.000
_diffrn_measured_fraction_theta_max 1.000
_diffrn_measurement_device_type 'Oxford Instruments point detector'
_diffrn_measurement_method \q/2\q
_diffrn_radiation_monochromator graphite
_diffrn_radiation_source 'fine-focus sealed tube'
_diffrn_radiation_type MoK\a
_diffrn_radiation_wavelength 0.71069
_diffrn_reflns_av_R_equivalents 0.063
_diffrn_reflns_av_sigmaI/netI 0.071
_diffrn_reflns_limit_h_max 32
_diffrn_reflns_limit_h_min 0
_diffrn_reflns_limit_k_max 5
_diffrn_reflns_limit_k_min -5
_diffrn_reflns_limit_l_max 11
_diffrn_reflns_limit_l_min -11
_diffrn_reflns_number 3930
_diffrn_reflns_theta_full 27.01
_diffrn_reflns_theta_max 27.01
_diffrn_reflns_theta_min 1.61
_diffrn_standards_decay_% 0.9
_diffrn_standards_interval_count 100
_diffrn_standards_number 3
_exptl_absorpt_coefficient_mu 18.560
_exptl_absorpt_correction_T_max 0.408
_exptl_absorpt_correction_T_min 0.135
_exptl_absorpt_correction_type gaussian
_exptl_absorpt_process_details '(JANA2000; Pet\<r\'i\<cek & Du\<sek, 2000)'
_exptl_crystal_colour colourless
_exptl_crystal_density_diffrn 3.441
_exptl_crystal_density_meas ?
_exptl_crystal_density_method 'not measured'
_exptl_crystal_description needle
_exptl_crystal_F_000 848
_exptl_crystal_size_max 0.20
_exptl_crystal_size_mid 0.06
_exptl_crystal_size_min 0.04
_refine_diff_density_max 1.43
_refine_diff_density_min -1.53
_refine_ls_abs_structure_details 'Flack (1983), with 767 Friedel pairs'
_refine_ls_abs_structure_Flack 0.336(17)
_refine_ls_extinction_coef 0.0018(2)
_refine_ls_extinction_expression Fc^*^=kFc[1+0.001xFc^2^\l^3^/sin(2\q)]^-1/4^
_refine_ls_extinction_method 'SHELXL97 (Sheldrick, 1997)'
_refine_ls_goodness_of_fit_ref 1.072
_refine_ls_hydrogen_treatment constr
_refine_ls_matrix_type full
_refine_ls_number_parameters 81
_refine_ls_number_reflns 1982
_refine_ls_number_restraints 0
_refine_ls_restrained_S_all 1.072
_refine_ls_R_factor_all 0.065
_refine_ls_R_factor_gt 0.029
_refine_ls_shift/su_max 0.001
_refine_ls_shift/su_mean 0.000
_refine_ls_structure_factor_coef Fsqd
_refine_ls_weighting_details 'calc w = 1/[\s^2^(Fo^2^)+(0.0325P)^2^] where P=(Fo^2^+2Fc^2^)/3'
_refine_ls_weighting_scheme calc
_refine_ls_wR_factor_gt 0.063
_refine_ls_wR_factor_ref 0.070
_reflns_number_gt 1494
_reflns_number_total 1982
_reflns_threshold_expression I>2\s(I)
_cod_data_source_file sk1605.cif
_cod_data_source_block I
_cod_depositor_comments
;
The following automatic conversions were performed:

'_exptl_absorpt_correction_type' value 'Gaussian' changed to
'gaussian' according to
/home/saulius/struct/CIF-dictionaries/cif_core.dic dictionary named
'cif_core.dic' version 2.4.1 from 2010-06-29.

Automatic conversion script
Id: cif_fix_values 1715 2011-07-08 13:25:40Z adriana 

The following automatic conversions were performed:

'_exptl_crystal_density_meas' value 'not measured' was changed to '?'
- the value is perceived as not measured.

Automatic conversion script
Id: cif_fix_values 3008 2015-01-20 13:52:24Z robertas 
;
_cod_original_sg_symbol_H-M 'P21 21 2'
_cod_database_code 2013203
_cod_database_fobs_code 2013203

loop_
_symmetry_equiv_pos_as_xyz
'x, y, z'
'-x, -y, z'
'x+1/2, -y+1/2, -z'
'-x+1/2, y+1/2, -z'

loop_
_atom_site_label
_atom_site_fract_x
_atom_site_fract_y
_atom_site_fract_z
_atom_site_U_iso_or_equiv
_atom_site_adp_type
_atom_site_calc_flag
_atom_site_refinement_flags
_atom_site_occupancy
_atom_site_disorder_assembly
_atom_site_disorder_group
_atom_site_type_symbol
Cd 0.69331(2) -0.54268(14) -0.13705(6) 0.02159(14) Uani d . 1 . . Cd
Sr 0.5000 0.0000 0.33421(10) 0.0172(2) Uani d S 1 . . Sr
Br1 0.58737(3) -0.5106(2) -0.16244(9) 0.02628(19) Uani d . 1 . . Br
Br2 0.71132(3) -0.04889(19) -0.33916(9) 0.02064(18) Uani d . 1 . . Br
Br3 0.69238(3) -0.0291(2) 0.08383(8) 0.02107(17) Uani d . 1 . . Br
O1 0.5000 -0.5000 0.5358(8) 0.0253(16) Uani d S 1 . . O
O2 0.5000 0.0000 0.0408(8) 0.0287(18) Uani d S 1 . . O
O3 0.56097(17) 0.5021(16) 0.2322(6) 0.0252(11) Uani d . 1 . . O
O4 0.5845(2) -0.9946(16) 0.5030(6) 0.0294(12) Uani d . 1 . . O
O5 0.6538(2) -0.5404(16) 0.3864(6) 0.0289(13) Uani d . 1 . . O
H1A 0.5187 -0.3844 0.6064 0.050 Uiso d . 1 . . H
H2A 0.4724 0.0052 -0.0247 0.050 Uiso d . 1 . . H
H3A 0.5667 0.5671 0.1338 0.050 Uiso d . 1 . . H
H3B 0.5854 0.6059 0.2899 0.050 Uiso d . 1 . . H
H4A 0.5846 -0.7735 0.5095 0.050 Uiso d . 1 . . H
H4B 0.5901 -1.0699 0.5999 0.050 Uiso d . 1 . . H
H5A 0.6772 -0.3873 0.3452 0.050 Uiso d . 1 . . H
H5B 0.6758 -0.6962 0.4362 0.050 Uiso d . 1 . . H

loop_
_atom_site_aniso_label
_atom_site_aniso_U_11
_atom_site_aniso_U_22
_atom_site_aniso_U_33
_atom_site_aniso_U_12
_atom_site_aniso_U_13
_atom_site_aniso_U_23
Cd 0.0232(3) 0.0157(3) 0.0259(3) 0.0003(2) -0.0028(2) 0.0008(3)
Sr 0.0191(4) 0.0128(4) 0.0196(4) -0.0001(4) 0.000 0.000
Br1 0.0220(4) 0.0273(4) 0.0295(4) 0.0000(3) -0.0012(3) -0.0005(5)
Br2 0.0227(3) 0.0184(4) 0.0208(4) -0.0001(3) -0.0012(3) 0.0001(4)
Br3 0.0245(4) 0.0177(4) 0.0210(4) -0.0002(4) -0.0009(3) -0.0002(3)
O1 0.024(4) 0.029(5) 0.024(4) -0.004(4) 0.000 0.000
O2 0.033(4) 0.037(5) 0.016(4) 0.005(4) 0.000 0.000
O3 0.022(3) 0.029(3) 0.024(3) 0.004(3) 0.0002(19) -0.001(3)
O4 0.029(3) 0.026(3) 0.033(3) -0.002(3) -0.011(2) 0.002(4)
O5 0.022(3) 0.030(3) 0.035(3) 0.002(2) 0.000(2) 0.005(3)

loop_
_atom_type_symbol
_atom_type_description
_atom_type_scat_dispersion_real
_atom_type_scat_dispersion_imag
_atom_type_scat_source
Sr Sr -1.5307 3.2498 'International Tables Vol C Tables 4.2.6.8 and 6.1.1.4'
Cd Cd -0.8075 1.2024 'International Tables Vol C Tables 4.2.6.8 and 6.1.1.4'
Br Br -0.2901 2.4595 'International Tables Vol C Tables 4.2.6.8 and 6.1.1.4'
O O 0.0106 0.0060 'International Tables Vol C Tables 4.2.6.8 and 6.1.1.4'
H H 0.0000 0.0000 'International Tables Vol C Tables 4.2.6.8 and 6.1.1.4'

loop_
_geom_angle_atom_site_label_1
_geom_angle_atom_site_label_2
_geom_angle_atom_site_label_3
_geom_angle_site_symmetry_1
_geom_angle_site_symmetry_3
_geom_angle
_geom_angle_publ_flag
Br1 Cd Br2 . . 94.38(3) yes
Br1 Cd Br2 . 1_545 98.47(3) no
Br2 Cd Br2 . 1_545 96.29(3) no
Br1 Cd Br3 . 1_545 94.84(3) no
Br2 Cd Br3 . 1_545 170.40(3) yes
Br2 Cd Br3 1_545 1_545 85.01(3) yes
Br1 Cd Br3 . . 90.70(3) no
Br2 Cd Br3 . . 84.18(3) no
Br2 Cd Br3 1_545 . 170.74(3) yes
Br3 Cd Br3 1_545 . 93.02(3) no
Br1 Cd Br3 . 4_645 174.12(3) yes
Br2 Cd Br3 . 4_645 85.69(3) no
Br2 Cd Br3 1_545 4_645 87.36(3) no
Br3 Cd Br3 1_545 4_645 84.87(3) no
Br3 Cd Br3 . 4_645 83.45(3) yes
O2 Sr O4 . 1_565 124.73(12) yes
O2 Sr O4 . 2_645 124.73(12) yes
O4 Sr O4 1_565 2_645 110.5(2) yes
O2 Sr O1 . 1_565 130.88(11) yes
O4 Sr O1 1_565 1_565 67.71(15) yes
O4 Sr O1 2_645 1_565 68.50(15) no
O2 Sr O1 . . 130.88(11) no
O4 Sr O1 1_565 . 68.50(15) no
O4 Sr O1 2_645 . 67.71(15) no
O1 Sr O1 1_565 . 98.2(2) no
O2 Sr O3 . 1_545 70.68(11) yes
O4 Sr O3 1_565 1_545 74.14(17) yes
O4 Sr O3 2_645 1_545 130.57(19) no
O1 Sr O3 1_565 1_545 141.75(11) yes
O1 Sr O3 . 1_545 69.38(15) no
O2 Sr O3 . 2_665 70.68(11) yes
O4 Sr O3 1_565 2_665 130.57(19) no
O4 Sr O3 2_645 2_665 74.14(17) no
O1 Sr O3 1_565 2_665 69.38(15) no
O1 Sr O3 . 2_665 141.75(11) no
O3 Sr O3 1_545 2_665 141.4(2) no
O2 Sr O3 . 2_655 70.77(11) no
O4 Sr O3 1_565 2_655 131.29(18) no
O4 Sr O3 2_645 2_655 73.46(16) no
O1 Sr O3 1_565 2_655 141.85(11) no
O1 Sr O3 . 2_655 69.18(14) no
O3 Sr O3 1_545 2_655 69.27(16) no
O3 Sr O3 2_665 2_655 97.82(15) no
O2 Sr O3 . . 70.77(11) no
O4 Sr O3 1_565 . 73.46(16) no
O4 Sr O3 2_645 . 131.29(18) no
O1 Sr O3 1_565 . 69.18(14) no
O1 Sr O3 . . 141.85(11) no
O3 Sr O3 1_545 . 97.82(15) no
O3 Sr O3 2_665 . 69.27(16) no
O3 Sr O3 2_655 . 141.5(2) no
O2 Sr Sr . 1_565 90.0 no
O4 Sr Sr 1_565 1_565 89.52(15) no
O4 Sr Sr 2_645 1_565 90.48(15) no
O1 Sr Sr 1_565 1_565 40.88(11) no
O1 Sr Sr . 1_565 139.12(11) no
O3 Sr Sr 1_545 1_565 138.79(12) no
O3 Sr Sr 2_665 1_565 41.21(12) no
O3 Sr Sr 2_655 1_565 139.03(11) no
O3 Sr Sr . 1_565 40.97(11) no
O2 Sr Sr . 1_545 90.0 no
O4 Sr Sr 1_565 1_545 90.48(15) no
O4 Sr Sr 2_645 1_545 89.52(15) no
O1 Sr Sr 1_565 1_545 139.12(11) no
O1 Sr Sr . 1_545 40.88(11) no
O3 Sr Sr 1_545 1_545 41.21(12) no
O3 Sr Sr 2_665 1_545 138.79(12) no
O3 Sr Sr 2_655 1_545 40.97(11) no
O3 Sr Sr . 1_545 139.03(11) no
Sr Sr Sr 1_565 1_545 180.0 no
O2 Sr H1A . . 145.5 no
O4 Sr H1A 1_565 . 53.2 no
O4 Sr H1A 2_645 . 70.1 no
O1 Sr H1A 1_565 . 82.6 no
O1 Sr H1A . . 18.3 no
O3 Sr H1A 1_545 . 76.8 no
O3 Sr H1A 2_665 . 140.7 no
O3 Sr H1A 2_655 . 87.40(11) no
O3 Sr H1A . . 126.0 no
Sr Sr H1A 1_565 . 122.8 no
Sr Sr H1A 1_545 . 57.2 no
Cd Br2 Cd . 1_565 96.29(3) no
Cd Br3 Cd 1_565 . 93.02(3) no
Cd Br3 Cd 1_565 4_655 96.69(3) no
Cd Br3 Cd . 4_655 94.95(3) no
Sr O1 Sr 1_545 . 98.2(2) no
Sr O1 H1A 1_545 . 146.8 no
Sr O1 H1A . . 93.0 no
Sr O2 H2A . . 129.5 no
Sr O3 Sr 1_565 . 97.82(15) no
Sr O3 H3A 1_565 . 100.6 no
Sr O3 H3A . . 128.3 no
Sr O3 H3B 1_565 . 81.5 no
Sr O3 H3B . . 123.8 no
H3A O3 H3B . . 106.5 no
Sr O4 H4A 1_545 . 92.6 no
Sr O4 H4B 1_545 . 130.8 no
H4A O4 H4B . . 106.1 no
H5A O5 H5B . . 104.9 no

loop_
_geom_bond_atom_site_label_1
_geom_bond_atom_site_label_2
_geom_bond_site_symmetry_2
_geom_bond_distance
_geom_bond_publ_flag
Cd Br1 . 2.6870(9) yes
Cd Br2 . 2.7218(10) yes
Cd Br2 1_545 2.7596(11) yes
Cd Br3 1_545 2.7734(11) yes
Cd Br3 . 2.8537(11) yes
Cd Br3 4_645 2.9240(9) yes
Sr O2 . 2.571(7) yes
Sr O4 1_565 2.597(5) yes
Sr O4 2_645 2.597(5) yes
Sr O1 1_565 2.700(4) yes
Sr O1 . 2.700(4) yes
Sr O3 1_545 2.702(6) yes
Sr O3 2_665 2.702(6) yes
Sr O3 2_655 2.715(6) yes
Sr O3 . 2.715(6) yes
Sr Sr 1_565 4.0827(10) no
Sr Sr 1_545 4.0827(10) no
Sr H1A . 2.894 no
Br2 Cd 1_565 2.7596(11) no
Br3 Cd 1_565 2.7734(11) no
Br3 Cd 4_655 2.9240(9) no
O1 Sr 1_545 2.700(4) no
O1 H1A . 0.91 no
O2 H2A . 0.90 no
O3 Sr 1_565 2.702(6) no
O3 H3A . 0.913 no
O3 H3B . 0.904 no
O4 Sr 1_545 2.597(5) no
O4 H4A . 0.905 no
O4 H4B . 0.913 no
O5 H5A . 0.932 no
O5 H5B . 0.950 no

loop_
_geom_hbond_atom_site_label_D
_geom_hbond_atom_site_label_H
_geom_hbond_atom_site_label_A
_geom_hbond_site_symmetry_A
_geom_hbond_distance_DH
_geom_hbond_distance_HA
_geom_hbond_distance_DA
_geom_hbond_angle_DHA
_geom_hbond_publ_flag
O1 H1A O4 1_565 0.91 2.47 2.982(6) 116 yes
O1 H1A Br1 1_556 0.91 2.72 3.444(5) 138 yes
O2 H2A Br1 2_645 0.90 2.80 3.468(4) 132 yes
O2 H2A Br1 2_655 0.90 2.83 3.519(4) 134 yes
O3 H3A O2 1_565 0.91 2.57 3.052(7) 113 yes
O3 H3A Br1 1_565 0.91 2.67 3.522(5) 156 yes
O3 H3B O4 1_575 0.90 2.48 3.195(8) 136 yes
O3 H3B O5 1_565 0.90 2.01 2.712(7) 133 yes
O4 H4A O1 . 0.91 2.42 2.952(6) 118 yes
O4 H4A O5 . 0.91 2.26 2.747(9) 113 yes
O4 H4B Br1 1_556 0.91 3.09 3.536(6) 112 yes
O5 H5A Br3 . 0.93 2.74 3.512(6) 140 yes
O5 H5A Br2 4_645 0.93 2.89 3.430(5) 118 yes
O5 H5B Br2 1_546 0.95 2.60 3.493(6) 157 yes
